data_4518776
loop_
_publ_author_name
'Zeng, Ziyu'
'Kociok-K\"ohn, Gabriele'
'Woodman, Timothy J.'
'Rowan, Michael G.'
'Blagbrough, Ian S.'

_publ_section_title
;
 The <sup>1</sup>H NMR Spectroscopic Effect of Steric Compression Is Found
 in [3.3.1]Oxa- and Azabicycles and Their Analogues.
;
_journal_issue 19
_journal_name_full 'ACS omega'
_journal_page_first 12769
_journal_page_last 12786
_journal_paper_doi 10.1021/acsomega.1c01093
_journal_volume 6
_journal_year 2021
_chemical_formula_moiety 'C13 H22 N O3, Cl'
_chemical_formula_sum 'C13 H22 Cl N O3'
_chemical_formula_weight 275.76
_space_group_crystal_system orthorhombic
_space_group_IT_number 61
_space_group_name_Hall '-P 2ac 2ab'
_space_group_name_H-M_alt 'P b c a'
_atom_sites_solution_hydrogens mixed
_audit_creation_method SHELXL-2018/1
_cell_angle_alpha 90
_cell_angle_beta 90
_cell_angle_gamma 90
_cell_formula_units_Z 8
_cell_length_a 14.0556(3)
_cell_length_b 8.4265(2)
_cell_length_c 23.4225(6)
_cell_measurement_reflns_used 12537
_cell_measurement_temperature 150(2)
_cell_measurement_theta_max 73.0340
_cell_measurement_theta_min 3.7010
_cell_volume 2774.15(11)
_computing_cell_refinement 'CrysAlisPro 1.171.38.46 (Rigaku OD, 2015)'
_computing_data_collection 'CrysAlisPro 1.171.38.46 (Rigaku OD, 2015)'
_computing_data_reduction 'CrysAlisPro 1.171.38.46 (Rigaku OD, 2015)'
_computing_molecular_graphics 'ORTEP3 for Windows - Farrugia, L. J. J. Appl. Crystallogr. 1997, 30, 565'
_computing_publication_material
;
 'WinGX publication routines, Farrugia, 
 L. J., J. Appl. Crystallogr., 1999, 32, 837-838
;
_computing_structure_refinement
;
 SHELXL-2018/1 (Sheldrick, 2018)
 Sheldrick GM (2008) Acta Crystallogr A64:112--122 and 
 C. B. H\"ubschle, G. M. Sheldrick and B. Dittrich
 ShelXle: a Qt graphical user interface for SHELXL
 J. Appl. Cryst., 44, (2011) 1281-1284.
;
_computing_structure_solution
; 
 SHELXT
 Sheldrick, G. M. (2008). Acta Cryst. A64, 112-122.
;
_diffrn_ambient_environment N~2~
_diffrn_ambient_temperature 150.00(10)
_diffrn_detector 'CCD plate'
_diffrn_detector_area_resol_mean 8.1150
_diffrn_detector_type EosS2
_diffrn_measured_fraction_theta_full 1.000
_diffrn_measured_fraction_theta_max 0.992
_diffrn_measurement_device 'four-circle diffractometer'
_diffrn_measurement_device_type 'SuperNova, Dual, Cu at home/near, EosS2'
_diffrn_measurement_method '\w scans'
_diffrn_radiation_monochromator mirror
_diffrn_radiation_probe x-ray
_diffrn_radiation_type 'Cu K\a'
_diffrn_radiation_wavelength 1.54184
_diffrn_reflns_av_R_equivalents 0.0769
_diffrn_reflns_av_unetI/netI 0.0296
_diffrn_reflns_Laue_measured_fraction_full 1.000
_diffrn_reflns_Laue_measured_fraction_max 0.992
_diffrn_reflns_limit_h_max 16
_diffrn_reflns_limit_h_min -17
_diffrn_reflns_limit_k_max 7
_diffrn_reflns_limit_k_min -10
_diffrn_reflns_limit_l_max 28
_diffrn_reflns_limit_l_min -28
_diffrn_reflns_number 26135
_diffrn_reflns_point_group_measured_fraction_full 1.000
_diffrn_reflns_point_group_measured_fraction_max 0.992
_diffrn_reflns_theta_full 67.684
_diffrn_reflns_theta_max 73.497
_diffrn_reflns_theta_min 3.774
_diffrn_source 'micro-focus sealed X-ray tube'
_diffrn_source_type 'SuperNova (Cu) X-ray Source'
_exptl_absorpt_coefficient_mu 2.454
_exptl_absorpt_correction_T_max 1.00000
_exptl_absorpt_correction_T_min 0.78003
_exptl_absorpt_correction_type multi-scan
_exptl_absorpt_process_details
;
CrysAlisPro 1.171.39.34b (Rigaku Oxford Diffraction, 2017)
Empirical absorption correction using spherical harmonics,
 implemented in SCALE3 ABSPACK scaling algorithm.
;
_exptl_crystal_colour colourless
_exptl_crystal_density_diffrn 1.321
_exptl_crystal_description block
_exptl_crystal_F_000 1184
_exptl_crystal_size_max 0.230
_exptl_crystal_size_mid 0.200
_exptl_crystal_size_min 0.080
_refine_diff_density_max 0.450
_refine_diff_density_min -0.353
_refine_diff_density_rms 0.076
_refine_ls_extinction_method none
_refine_ls_goodness_of_fit_ref 1.065
_refine_ls_hydrogen_treatment mixed
_refine_ls_matrix_type full
_refine_ls_number_parameters 169
_refine_ls_number_reflns 2777
_refine_ls_number_restraints 0
_refine_ls_restrained_S_all 1.065
_refine_ls_R_factor_all 0.0465
_refine_ls_R_factor_gt 0.0449
_refine_ls_shift/su_max 0.001
_refine_ls_shift/su_mean 0.000
_refine_ls_structure_factor_coef Fsqd
_refine_ls_weighting_details 'w=1/[\s^2^(Fo^2^)+(0.0672P)^2^+1.3595P] where P=(Fo^2^+2Fc^2^)/3'
_refine_ls_weighting_scheme calc
_refine_ls_wR_factor_gt 0.1170
_refine_ls_wR_factor_ref 0.1185
_reflns_Friedel_coverage 0.000
_reflns_number_gt 2611
_reflns_number_total 2777
_reflns_threshold_expression 'I > 2\s(I)'
_cod_data_source_file ao1c01093_si_003.cif
_cod_data_source_block s18phar3
_cod_database_code 4518776
_shelx_shelxl_version_number 2018/1
_shelx_space_group_comment
;
The symmetry employed for this shelxl refinement is uniquely defined
by the following loop, which should always be used as a source of
symmetry information in preference to the above space-group names.
They are only intended as comments.
;
_shelx_estimated_absorpt_t_min 0.602
_shelx_estimated_absorpt_t_max 0.828
_oxdiff_exptl_absorpt_empirical_full_min 0.770
_oxdiff_exptl_absorpt_empirical_full_max 1.319
_oxdiff_exptl_absorpt_empirical_details
;
Empirical correction (ABSPACK) includes:
- Absorption correction using spherical harmonics
- Frame scaling
;

loop_
_space_group_symop_operation_xyz
'x, y, z'
'-x+1/2, -y, z+1/2'
'-x, y+1/2, -z+1/2'
'x+1/2, -y+1/2, -z'
'-x, -y, -z'
'x-1/2, y, -z-1/2'
'x, -y-1/2, z-1/2'
'-x-1/2, y-1/2, z'

loop_
_atom_site_label
_atom_site_type_symbol
_atom_site_fract_x
_atom_site_fract_y
_atom_site_fract_z
_atom_site_U_iso_or_equiv
_atom_site_adp_type
_atom_site_occupancy
_atom_site_site_symmetry_order
_atom_site_calc_flag
_atom_site_refinement_flags_posn
_atom_site_refinement_flags_adp
_atom_site_refinement_flags_occupancy
_atom_site_disorder_assembly
_atom_site_disorder_group
O1 O 0.71547(9) 0.84507(17) 0.40482(6) 0.0337(3) Uani 1 1 d . . . . .
O2 O 0.57794(8) 0.91253(15) 0.44654(5) 0.0257(3) Uani 1 1 d . . . . .
O3 O 0.60438(9) 0.55642(17) 0.47435(5) 0.0311(3) Uani 1 1 d . . . . .
C1 C 0.57572(10) 0.69035(19) 0.38451(6) 0.0184(3) Uani 1 1 d . . . . .
C2 C 0.63172(11) 0.82456(19) 0.41203(7) 0.0218(3) Uani 1 1 d . . . . .
C3 C 0.62759(13) 1.0331(2) 0.47982(8) 0.0285(4) Uani 1 1 d . . . . .
H3A H 0.582439 1.118179 0.490611 0.034 Uiso 1 1 calc R U . . .
H3B H 0.678582 1.081148 0.456323 0.034 Uiso 1 1 calc R U . . .
C4 C 0.66991(16) 0.9622(3) 0.53247(9) 0.0405(5) Uani 1 1 d . . . . .
H4A H 0.619629 0.912217 0.555204 0.061 Uiso 1 1 calc R U . . .
H4B H 0.700651 1.045648 0.555025 0.061 Uiso 1 1 calc R U . . .
H4C H 0.717219 0.882155 0.521712 0.061 Uiso 1 1 calc R U . . .
C5 C 0.47268(11) 0.73801(19) 0.36576(7) 0.0212(3) Uani 1 1 d . . . . .
H5A H 0.462188 0.851690 0.374379 0.025 Uiso 1 1 calc R U . . .
H5B H 0.466360 0.723559 0.323984 0.025 Uiso 1 1 calc R U . . .
C6 C 0.39695(12) 0.6394(2) 0.39594(7) 0.0244(3) Uani 1 1 d . . . . .
H6A H 0.333437 0.668768 0.381027 0.029 Uiso 1 1 calc R U . . .
H6B H 0.398080 0.663696 0.437290 0.029 Uiso 1 1 calc R U . . .
C7 C 0.41291(11) 0.4616(2) 0.38726(7) 0.0240(4) Uani 1 1 d . . . . .
H7A H 0.399272 0.433676 0.347035 0.029 Uiso 1 1 calc R U . . .
H7B H 0.368326 0.401528 0.411825 0.029 Uiso 1 1 calc R U . . .
C8 C 0.51679(11) 0.41340(19) 0.40203(7) 0.0226(3) Uani 1 1 d . . . . .
H8 H 0.514711 0.326792 0.431195 0.027 Uiso 1 1 calc R U . . .
C9 C 0.56913(11) 0.5531(2) 0.42733(7) 0.0210(3) Uani 1 1 d . . . . .
C10 C 0.63512(11) 0.62826(18) 0.33396(6) 0.0194(3) Uani 1 1 d . . . . .
H10A H 0.640075 0.712553 0.304671 0.023 Uiso 1 1 calc R U . . .
H10B H 0.700224 0.603627 0.347439 0.023 Uiso 1 1 calc R U . . .
N1 N 0.59302(9) 0.48313(16) 0.30744(6) 0.0181(3) Uani 1 1 d . . . . .
H1 H 0.5397(16) 0.505(2) 0.2898(9) 0.023(5) Uiso 1 1 d . . . . .
C11 C 0.57423(11) 0.35415(19) 0.35044(7) 0.0229(3) Uani 1 1 d . . . . .
H11A H 0.635715 0.310857 0.363952 0.027 Uiso 1 1 calc R U . . .
H11B H 0.538904 0.266931 0.331667 0.027 Uiso 1 1 calc R U . . .
C12 C 0.65887(11) 0.4197(2) 0.26166(7) 0.0248(4) Uani 1 1 d . . . . .
H12A H 0.722011 0.398274 0.278739 0.030 Uiso 1 1 calc R U . . .
H12B H 0.633292 0.317857 0.247207 0.030 Uiso 1 1 calc R U . . .
C13 C 0.67073(13) 0.5332(2) 0.21216(8) 0.0316(4) Uani 1 1 d . . . . .
H13A H 0.705324 0.627703 0.225003 0.047 Uiso 1 1 calc R U . . .
H13B H 0.607957 0.564523 0.197843 0.047 Uiso 1 1 calc R U . . .
H13C H 0.706583 0.481097 0.181576 0.047 Uiso 1 1 calc R U . . .
Cl Cl 0.41457(3) 0.49678(5) 0.23185(2) 0.02390(15) Uani 1 1 d . . . . .

loop_
_atom_site_aniso_label
_atom_site_aniso_U_11
_atom_site_aniso_U_22
_atom_site_aniso_U_33
_atom_site_aniso_U_23
_atom_site_aniso_U_13
_atom_site_aniso_U_12
O1 0.0176(6) 0.0423(7) 0.0412(7) -0.0160(6) 0.0048(5) -0.0081(5)
O2 0.0188(6) 0.0278(6) 0.0305(6) -0.0098(5) 0.0002(4) -0.0004(5)
O3 0.0304(6) 0.0413(8) 0.0216(6) 0.0037(5) -0.0064(5) -0.0013(6)
C1 0.0143(7) 0.0209(7) 0.0201(7) -0.0016(6) -0.0009(5) -0.0010(6)
C2 0.0187(7) 0.0226(8) 0.0240(7) -0.0023(6) 0.0002(6) -0.0008(6)
C3 0.0266(9) 0.0238(8) 0.0350(10) -0.0099(7) -0.0004(7) -0.0015(7)
C4 0.0375(11) 0.0429(11) 0.0411(11) -0.0109(9) -0.0130(9) 0.0036(9)
C5 0.0149(7) 0.0244(7) 0.0242(7) 0.0014(6) -0.0013(5) 0.0005(6)
C6 0.0160(7) 0.0301(9) 0.0272(8) 0.0011(7) 0.0004(6) -0.0012(6)
C7 0.0166(8) 0.0303(8) 0.0251(8) 0.0022(7) 0.0016(6) -0.0053(6)
C8 0.0209(8) 0.0230(8) 0.0238(8) 0.0051(6) -0.0014(6) -0.0021(6)
C9 0.0156(7) 0.0266(8) 0.0208(7) 0.0008(6) 0.0002(6) 0.0016(6)
C10 0.0152(7) 0.0207(7) 0.0223(7) -0.0021(6) 0.0001(5) -0.0012(6)
N1 0.0125(6) 0.0209(7) 0.0210(7) -0.0017(5) -0.0020(5) 0.0002(5)
C11 0.0203(7) 0.0185(7) 0.0298(8) 0.0016(6) -0.0029(6) -0.0004(6)
C12 0.0159(7) 0.0294(9) 0.0291(8) -0.0090(6) 0.0016(6) 0.0015(6)
C13 0.0254(9) 0.0422(10) 0.0271(9) -0.0067(7) 0.0064(7) -0.0053(8)
Cl 0.0177(2) 0.0248(2) 0.0292(3) -0.00235(13) -0.00385(13) 0.00020(13)

loop_
_atom_type_symbol
_atom_type_description
_atom_type_scat_dispersion_real
_atom_type_scat_dispersion_imag
_atom_type_scat_source
C C 0.0181 0.0091 'International Tables Vol C Tables 4.2.6.8 and 6.1.1.4'
H H 0.0000 0.0000 'International Tables Vol C Tables 4.2.6.8 and 6.1.1.4'
N N 0.0311 0.0180 'International Tables Vol C Tables 4.2.6.8 and 6.1.1.4'
O O 0.0492 0.0322 'International Tables Vol C Tables 4.2.6.8 and 6.1.1.4'
Cl Cl 0.3639 0.7018 'International Tables Vol C Tables 4.2.6.8 and 6.1.1.4'

loop_
_geom_angle_atom_site_label_1
_geom_angle_atom_site_label_2
_geom_angle_atom_site_label_3
_geom_angle
_geom_angle_site_symmetry_1
_geom_angle_site_symmetry_3
_geom_angle_publ_flag
C2 O2 C3 116.13(13) . . ?
C2 C1 C9 108.35(13) . . ?
C2 C1 C10 107.32(12) . . ?
C9 C1 C10 106.22(12) . . ?
C2 C1 C5 114.00(13) . . ?
C9 C1 C5 108.73(12) . . ?
C10 C1 C5 111.89(12) . . ?
O1 C2 O2 124.14(15) . . ?
O1 C2 C1 123.66(15) . . ?
O2 C2 C1 112.16(13) . . ?
O2 C3 C4 110.65(15) . . ?
O2 C3 H3A 109.5 . . ?
C4 C3 H3A 109.5 . . ?
O2 C3 H3B 109.5 . . ?
C4 C3 H3B 109.5 . . ?
H3A C3 H3B 108.1 . . ?
C3 C4 H4A 109.5 . . ?
C3 C4 H4B 109.5 . . ?
H4A C4 H4B 109.5 . . ?
C3 C4 H4C 109.5 . . ?
H4A C4 H4C 109.5 . . ?
H4B C4 H4C 109.5 . . ?
C6 C5 C1 112.09(13) . . ?
C6 C5 H5A 109.2 . . ?
C1 C5 H5A 109.2 . . ?
C6 C5 H5B 109.2 . . ?
C1 C5 H5B 109.2 . . ?
H5A C5 H5B 107.9 . . ?
C5 C6 C7 111.72(14) . . ?
C5 C6 H6A 109.3 . . ?
C7 C6 H6A 109.3 . . ?
C5 C6 H6B 109.3 . . ?
C7 C6 H6B 109.3 . . ?
H6A C6 H6B 107.9 . . ?
C6 C7 C8 111.37(14) . . ?
C6 C7 H7A 109.4 . . ?
C8 C7 H7A 109.4 . . ?
C6 C7 H7B 109.4 . . ?
C8 C7 H7B 109.4 . . ?
H7A C7 H7B 108.0 . . ?
C9 C8 C11 107.82(13) . . ?
C9 C8 C7 109.95(14) . . ?
C11 C8 C7 113.79(13) . . ?
C9 C8 H8 108.4 . . ?
C11 C8 H8 108.4 . . ?
C7 C8 H8 108.4 . . ?
O3 C9 C8 125.16(15) . . ?
O3 C9 C1 123.64(15) . . ?
C8 C9 C1 111.16(13) . . ?
N1 C10 C1 112.52(12) . . ?
N1 C10 H10A 109.1 . . ?
C1 C10 H10A 109.1 . . ?
N1 C10 H10B 109.1 . . ?
C1 C10 H10B 109.1 . . ?
H10A C10 H10B 107.8 . . ?
C10 N1 C11 112.49(12) . . ?
C10 N1 C12 109.96(12) . . ?
C11 N1 C12 109.04(13) . . ?
C10 N1 H1 111.4(13) . . ?
C11 N1 H1 108.5(14) . . ?
C12 N1 H1 105.2(14) . . ?
N1 C11 C8 112.57(13) . . ?
N1 C11 H11A 109.1 . . ?
C8 C11 H11A 109.1 . . ?
N1 C11 H11B 109.1 . . ?
C8 C11 H11B 109.1 . . ?
H11A C11 H11B 107.8 . . ?
C13 C12 N1 112.76(14) . . ?
C13 C12 H12A 109.0 . . ?
N1 C12 H12A 109.0 . . ?
C13 C12 H12B 109.0 . . ?
N1 C12 H12B 109.0 . . ?
H12A C12 H12B 107.8 . . ?
C12 C13 H13A 109.5 . . ?
C12 C13 H13B 109.5 . . ?
H13A C13 H13B 109.5 . . ?
C12 C13 H13C 109.5 . . ?
H13A C13 H13C 109.5 . . ?
H13B C13 H13C 109.5 . . ?

loop_
_geom_bond_atom_site_label_1
_geom_bond_atom_site_label_2
_geom_bond_distance
_geom_bond_site_symmetry_2
_geom_bond_publ_flag
O1 C2 1.202(2) . ?
O2 C2 1.332(2) . ?
O2 C3 1.459(2) . ?
O3 C9 1.208(2) . ?
C1 C2 1.521(2) . ?
C1 C9 1.534(2) . ?
C1 C10 1.540(2) . ?
C1 C5 1.566(2) . ?
C3 C4 1.494(3) . ?
C3 H3A 0.9900 . ?
C3 H3B 0.9900 . ?
C4 H4A 0.9800 . ?
C4 H4B 0.9800 . ?
C4 H4C 0.9800 . ?
C5 C6 1.524(2) . ?
C5 H5A 0.9900 . ?
C5 H5B 0.9900 . ?
C6 C7 1.529(2) . ?
C6 H6A 0.9900 . ?
C6 H6B 0.9900 . ?
C7 C8 1.555(2) . ?
C7 H7A 0.9900 . ?
C7 H7B 0.9900 . ?
C8 C9 1.509(2) . ?
C8 C11 1.537(2) . ?
C8 H8 1.0000 . ?
C10 N1 1.4938(19) . ?
C10 H10A 0.9900 . ?
C10 H10B 0.9900 . ?
N1 C11 1.505(2) . ?
N1 C12 1.514(2) . ?
N1 H1 0.87(2) . ?
C11 H11A 0.9900 . ?
C11 H11B 0.9900 . ?
C12 C13 1.513(3) . ?
C12 H12A 0.9900 . ?
C12 H12B 0.9900 . ?
C13 H13A 0.9800 . ?
C13 H13B 0.9800 . ?
C13 H13C 0.9800 . ?

loop_
_geom_hbond_atom_site_label_D
_geom_hbond_atom_site_label_H
_geom_hbond_atom_site_label_A
_geom_hbond_distance_DH
_geom_hbond_distance_HA
_geom_hbond_distance_DA
_geom_hbond_angle_DHA
_geom_hbond_site_symmetry_A
_geom_hbond_publ_flag
N1 H1 Cl 0.87(2) 2.22(2) 3.0724(14) 163.7(19) . yes

loop_
_geom_torsion_atom_site_label_1
_geom_torsion_atom_site_label_2
_geom_torsion_atom_site_label_3
_geom_torsion_atom_site_label_4
_geom_torsion
_geom_torsion_site_symmetry_1
_geom_torsion_site_symmetry_2
_geom_torsion_site_symmetry_3
_geom_torsion_site_symmetry_4
_geom_torsion_publ_flag
C3 O2 C2 O1 -4.3(3) . . . . ?
C3 O2 C2 C1 173.36(14) . . . . ?
C9 C1 C2 O1 96.18(19) . . . . ?
C10 C1 C2 O1 -18.1(2) . . . . ?
C5 C1 C2 O1 -142.62(17) . . . . ?
C9 C1 C2 O2 -81.48(16) . . . . ?
C10 C1 C2 O2 164.21(13) . . . . ?
C5 C1 C2 O2 39.72(18) . . . . ?
C2 O2 C3 C4 -82.9(2) . . . . ?
C2 C1 C5 C6 -119.53(15) . . . . ?
C9 C1 C5 C6 1.47(18) . . . . ?
C10 C1 C5 C6 118.46(14) . . . . ?
C1 C5 C6 C7 -55.38(18) . . . . ?
C5 C6 C7 C8 50.94(18) . . . . ?
C6 C7 C8 C9 6.58(18) . . . . ?
C6 C7 C8 C11 -114.48(15) . . . . ?
C11 C8 C9 O3 -115.31(18) . . . . ?
C7 C8 C9 O3 120.12(18) . . . . ?
C11 C8 C9 C1 62.39(16) . . . . ?
C7 C8 C9 C1 -62.18(16) . . . . ?
C2 C1 C9 O3 -0.5(2) . . . . ?
C10 C1 C9 O3 114.51(17) . . . . ?
C5 C1 C9 O3 -124.93(17) . . . . ?
C2 C1 C9 C8 -178.27(13) . . . . ?
C10 C1 C9 C8 -63.24(16) . . . . ?
C5 C1 C9 C8 57.33(17) . . . . ?
C2 C1 C10 N1 173.25(12) . . . . ?
C9 C1 C10 N1 57.52(16) . . . . ?
C5 C1 C10 N1 -60.98(17) . . . . ?
C1 C10 N1 C11 -53.26(17) . . . . ?
C1 C10 N1 C12 -174.99(12) . . . . ?
C10 N1 C11 C8 51.46(17) . . . . ?
C12 N1 C11 C8 173.71(13) . . . . ?
C9 C8 C11 N1 -55.06(16) . . . . ?
C7 C8 C11 N1 67.18(17) . . . . ?
C10 N1 C12 C13 -64.37(17) . . . . ?
C11 N1 C12 C13 171.87(13) . . . . ?
